data_1569382
loop_
_publ_author_name
'L&#xf6;we, Pawel'
'W&#xfc;nsche, Marius A'
'Purtscher, Felix R. S.'
'Gamper, Jakob'
'Hofer, Thomas S.'
'Wilm, Lukas F. B.'
'R&#xf6;thel, Maike B'
'Dielmann, Fabian'

_publ_section_title
;
 Terminal methylene phosphonium ions: precursors for transient
 monosubstituted phosphinocarbenes.
;
_journal_issue 29
_journal_name_full 'Chemical science'
_journal_page_first 7928
_journal_page_last 7935
_journal_paper_doi 10.1039/d3sc02899b
_journal_volume 14
_journal_year 2023
_chemical_formula_moiety 'C23 H47 N6 P'
_chemical_formula_sum 'C23 H47 N6 P'
_chemical_formula_weight 438.63
_chemical_name_systematic (sItBuN)2PMe
_space_group_crystal_system monoclinic
_space_group_IT_number 14
_space_group_name_Hall '-P 2ybc'
_space_group_name_H-M_alt 'P 1 21/c 1'
_atom_sites_solution_hydrogens geom
_atom_sites_solution_primary dual
_audit_creation_date 2022-03-10
_audit_creation_method
;
Olex2 1.3
(compiled 2020.11.12 svn.r5f609507 for OlexSys, GUI svn.r6408)
;
_audit_update_record
;
2023-02-23 deposited with the CCDC.	2023-06-29 downloaded from the CCDC.
;
_cell_angle_alpha 90
_cell_angle_beta 101.6430(10)
_cell_angle_gamma 90
_cell_formula_units_Z 4
_cell_length_a 12.9856(3)
_cell_length_b 9.8313(2)
_cell_length_c 20.5049(5)
_cell_measurement_reflns_used 9696
_cell_measurement_temperature 100
_cell_measurement_theta_max 29.57
_cell_measurement_theta_min 2.31
_cell_volume 2563.90(10)
_computing_cell_refinement 'SAINT v8.37A (Bruker, 2015)'
_computing_data_reduction 'SAINT v8.37A (Bruker, 2015)'
_computing_molecular_graphics 'Olex2 1.3 (Dolomanov et al., 2009)'
_computing_publication_material 'Olex2 1.3 (Dolomanov et al., 2009)'
_computing_structure_refinement 'SHELXL 2013/4 (Sheldrick, 2015)'
_computing_structure_solution 'SHELXT 2014/5 (Sheldrick, 2014)'
_diffrn_ambient_temperature 100
_diffrn_measured_fraction_theta_full 0.997
_diffrn_measured_fraction_theta_max 0.998
_diffrn_measurement_device_type 'Bruker APEX-II CCD'
_diffrn_measurement_method '\f and \w scans'
_diffrn_radiation_type MoK\a
_diffrn_radiation_wavelength 0.71073
_diffrn_reflns_av_R_equivalents 0.0326
_diffrn_reflns_av_unetI/netI 0.0194
_diffrn_reflns_Laue_measured_fraction_full 0.997
_diffrn_reflns_Laue_measured_fraction_max 0.998
_diffrn_reflns_limit_h_max 18
_diffrn_reflns_limit_h_min -18
_diffrn_reflns_limit_k_max 13
_diffrn_reflns_limit_k_min -13
_diffrn_reflns_limit_l_max 28
_diffrn_reflns_limit_l_min -28
_diffrn_reflns_number 41012
_diffrn_reflns_point_group_measured_fraction_full 0.997
_diffrn_reflns_point_group_measured_fraction_max 0.998
_diffrn_reflns_theta_full 25.242
_diffrn_reflns_theta_max 29.574
_diffrn_reflns_theta_min 2.028
_diffrn_source_current 1.0
_diffrn_source_power 0.05
_diffrn_source_voltage 50.0
_diffrn_standards_number 0
_exptl_absorpt_coefficient_mu 0.128
_exptl_absorpt_correction_T_max 1.0000
_exptl_absorpt_correction_T_min 0.8442
_exptl_absorpt_correction_type multi-scan
_exptl_absorpt_process_details
;
SADABS-2016/2 (Bruker,2016/2) was used for absorption correction.
wR2(int) was 0.1262 before and 0.0550 after correction.
The Ratio of minimum to maximum transmission is 0.8442.
The \l/2 correction factor is Not present.
;
_exptl_crystal_colour 'clear colourless'
_exptl_crystal_colour_lustre clear
_exptl_crystal_colour_primary colourless
_exptl_crystal_density_diffrn 1.136
_exptl_crystal_description block
_exptl_crystal_F_000 968
_exptl_crystal_preparation 'via EXP PL790'
_exptl_crystal_recrystallization_method 'crystallized out of a concentrated n-hexane solution at room temperature'
_exptl_crystal_size_max 0.742
_exptl_crystal_size_mid 0.589
_exptl_crystal_size_min 0.442
_refine_diff_density_max 0.483
_refine_diff_density_min -0.376
_refine_diff_density_rms 0.093
_refine_ls_extinction_method none
_refine_ls_goodness_of_fit_ref 1.157
_refine_ls_hydrogen_treatment constr
_refine_ls_matrix_type full
_refine_ls_number_parameters 294
_refine_ls_number_reflns 7191
_refine_ls_number_restraints 0
_refine_ls_restrained_S_all 1.157
_refine_ls_R_factor_all 0.0399
_refine_ls_R_factor_gt 0.0388
_refine_ls_shift/su_max 0.002
_refine_ls_shift/su_mean 0.000
_refine_ls_structure_factor_coef Fsqd
_refine_ls_weighting_details 'w=1/[\s^2^(Fo^2^)+(0.0557P)^2^+0.6406P] where P=(Fo^2^+2Fc^2^)/3'
_refine_ls_weighting_scheme calc
_refine_ls_wR_factor_gt 0.1018
_refine_ls_wR_factor_ref 0.1026
_reflns_Friedel_coverage 0.000
_reflns_number_gt 6885
_reflns_number_total 7191
_reflns_threshold_expression 'I > 2\s(I)'
_cod_data_source_file d3sc02899b2.cif
_cod_data_source_block p21c_a
_cod_depositor_comments 'Adding full bibliography for 1569380--1569388.cif.'
_cod_database_code 1569382
_shelxl_version_number 2013-4
_shelx_space_group_comment
;
The symmetry employed for this shelxl refinement is uniquely defined
by the following loop, which should always be used as a source of
symmetry information in preference to the above space-group names.
They are only intended as comments.
;
_shelx_estimated_absorpt_t_max 0.946
_shelx_estimated_absorpt_t_min 0.911
_olex2_refinement_description
;
1. Fixed Uiso
 At 1.2 times of:
  All C(H,H) groups
 At 1.5 times of:
  All C(H,H,H) groups, All C(H,H,H,H,H,H) groups
2. Others
 Sof(H1BD)=Sof(H1BE)=Sof(H1BF)=Sof(P1B)=1-FVAR(1)
 Sof(P1A)=Sof(H1AA)=Sof(H1AB)=Sof(H1AC)=FVAR(1)
3.a Secondary CH2 refined with riding coordinates:
 C4(H4A,H4B), C3(H3A,H3B), C7(H7A,H7B), C6(H6A,H6B)
3.b Idealised Me refined as rotating group:
 C10(H10A,H10B,H10C), C23(H23A,H23B,H23C), C14(H14A,H14B,H14C), C11(H11A,H11B,
 H11C), C13(H13A,H13B,H13C), C18(H18A,H18B,H18C), C15(H15A,H15B,H15C), C21(H21A,
 H21B,H21C), C19(H19A,H19B,H19C), C17(H17A,H17B,H17C), C9(H9A,H9B,H9C),
 C22(H22A,H22B,H22C), C1(H1AA,H1AB,H1AC), C1(H1BD,H1BE,H1BF)
;
_olex2_exptl_crystal_mounting_method 'mounted on glass capillary'
_olex2_submission_original_sample_id PL790
_olex2_submission_special_instructions 'No special instructions were received'

loop_
_space_group_symop_operation_xyz
'x, y, z'
'-x, y+1/2, -z+1/2'
'-x, -y, -z'
'x, -y-1/2, z-1/2'

loop_
_atom_site_label
_atom_site_type_symbol
_atom_site_fract_x
_atom_site_fract_y
_atom_site_fract_z
_atom_site_U_iso_or_equiv
_atom_site_adp_type
_atom_site_occupancy
_atom_site_site_symmetry_order
_atom_site_calc_flag
_atom_site_refinement_flags_posn
_atom_site_refinement_flags_adp
_atom_site_refinement_flags_occupancy
_atom_site_disorder_assembly
_atom_site_disorder_group
P1A P 0.70743(2) 0.16114(2) 0.35477(2) 0.01048(8) Uani 0.9567(12) 1 d . . P A 1
N5 N 0.53863(5) 0.43932(7) 0.32244(4) 0.01289(14) Uani 1 1 d . . . . .
N2 N 0.99223(5) 0.15391(7) 0.39236(3) 0.01185(14) Uani 1 1 d . . . . .
N6 N 0.47403(5) 0.36432(7) 0.41023(4) 0.01231(13) Uani 1 1 d . . . . .
N3 N 0.96721(5) 0.26504(7) 0.48489(3) 0.01227(13) Uani 1 1 d . . . . .
N4 N 0.61603(6) 0.24165(7) 0.38812(4) 0.01396(14) Uani 1 1 d . . . . .
N1 N 0.81510(6) 0.19545(8) 0.41215(4) 0.01443(14) Uani 1 1 d . . . . .
C5 C 0.55182(6) 0.34086(8) 0.37272(4) 0.01118(15) Uani 1 1 d . . . . .
C2 C 0.91454(6) 0.20321(8) 0.42564(4) 0.01068(14) Uani 1 1 d . . . . .
C8 C 0.97587(7) 0.14520(9) 0.31829(4) 0.01313(15) Uani 1 1 d . . . . .
C4 C 1.07585(6) 0.21747(9) 0.49855(4) 0.01505(16) Uani 1 1 d . . . . .
H4A H 1.0833 0.1294 0.5224 0.018 Uiso 1 1 calc R U . . .
H4B H 1.1240 0.2850 0.5245 0.018 Uiso 1 1 calc R U . . .
C10 C 0.90658(7) 0.02264(9) 0.29277(4) 0.01682(16) Uani 1 1 d . . . . .
H10A H 0.9388 -0.0604 0.3142 0.025 Uiso 1 1 calc R U . . .
H10B H 0.8997 0.0149 0.2444 0.025 Uiso 1 1 calc R U . . .
H10C H 0.8368 0.0349 0.3033 0.025 Uiso 1 1 calc R U . . .
C23 C 0.36361(7) 0.32878(9) 0.49186(5) 0.01851(17) Uani 1 1 d . . . . .
H23A H 0.3882 0.4174 0.5107 0.028 Uiso 1 1 calc R U . . .
H23B H 0.3499 0.2690 0.5274 0.028 Uiso 1 1 calc R U . . .
H23C H 0.2988 0.3409 0.4584 0.028 Uiso 1 1 calc R U . . .
C14 C 0.86914(7) 0.16337(9) 0.56573(4) 0.01762(17) Uani 1 1 d . . . . .
H14A H 0.8145 0.1259 0.5303 0.026 Uiso 1 1 calc R U . . .
H14B H 0.8388 0.1844 0.6046 0.026 Uiso 1 1 calc R U . . .
H14C H 0.9257 0.0966 0.5782 0.026 Uiso 1 1 calc R U . . .
C11 C 0.92772(7) 0.27745(9) 0.28626(5) 0.01856(17) Uani 1 1 d . . . . .
H11A H 0.8566 0.2882 0.2948 0.028 Uiso 1 1 calc R U . . .
H11B H 0.9245 0.2740 0.2381 0.028 Uiso 1 1 calc R U . . .
H11C H 0.9712 0.3547 0.3054 0.028 Uiso 1 1 calc R U . . .
C13 C 0.99479(8) 0.35630(10) 0.59774(4) 0.01976(18) Uani 1 1 d . . . . .
H13A H 1.0497 0.2893 0.6143 0.030 Uiso 1 1 calc R U . . .
H13B H 0.9601 0.3833 0.6340 0.030 Uiso 1 1 calc R U . . .
H13C H 1.0264 0.4364 0.5812 0.030 Uiso 1 1 calc R U . . .
C18 C 0.72653(7) 0.51162(9) 0.34126(4) 0.01611(16) Uani 1 1 d . . . . .
H18A H 0.7150 0.5731 0.3767 0.024 Uiso 1 1 calc R U . . .
H18B H 0.7804 0.5500 0.3193 0.024 Uiso 1 1 calc R U . . .
H18C H 0.7501 0.4229 0.3605 0.024 Uiso 1 1 calc R U . . .
C20 C 0.44815(6) 0.26467(8) 0.45905(4) 0.01353(15) Uani 1 1 d . . . . .
C12 C 0.91357(6) 0.29351(8) 0.54102(4) 0.01276(15) Uani 1 1 d . . . . .
C3 C 1.09436(6) 0.20302(9) 0.42848(4) 0.01499(16) Uani 1 1 d . . . . .
H3A H 1.1127 0.2914 0.4107 0.018 Uiso 1 1 calc R U . . .
H3B H 1.1508 0.1365 0.4264 0.018 Uiso 1 1 calc R U . . .
C16 C 0.62352(6) 0.49418(9) 0.29012(4) 0.01328(15) Uani 1 1 d . . . . .
C7 C 0.38979(7) 0.44227(9) 0.36903(4) 0.01662(16) Uani 1 1 d . . . . .
H7A H 0.3518 0.4988 0.3965 0.020 Uiso 1 1 calc R U . . .
H7B H 0.3391 0.3823 0.3398 0.020 Uiso 1 1 calc R U . . .
C15 C 0.82646(7) 0.39893(9) 0.51991(4) 0.01723(17) Uani 1 1 d . . . . .
H15A H 0.8553 0.4787 0.5012 0.026 Uiso 1 1 calc R U . . .
H15B H 0.7982 0.4264 0.5588 0.026 Uiso 1 1 calc R U . . .
H15C H 0.7701 0.3592 0.4863 0.026 Uiso 1 1 calc R U . . .
C21 C 0.54444(7) 0.23891(10) 0.51455(4) 0.01896(17) Uani 1 1 d . . . . .
H21A H 0.5980 0.1900 0.4963 0.028 Uiso 1 1 calc R U . . .
H21B H 0.5237 0.1842 0.5497 0.028 Uiso 1 1 calc R U . . .
H21C H 0.5732 0.3261 0.5331 0.028 Uiso 1 1 calc R U . . .
C6 C 0.45104(7) 0.52891(9) 0.32926(5) 0.01815(17) Uani 1 1 d . . . . .
H6A H 0.4079 0.5528 0.2852 0.022 Uiso 1 1 calc R U . . .
H6B H 0.4767 0.6134 0.3534 0.022 Uiso 1 1 calc R U . . .
C19 C 0.59202(8) 0.63615(10) 0.26112(5) 0.02044(18) Uani 1 1 d . . . . .
H19A H 0.5254 0.6298 0.2288 0.031 Uiso 1 1 calc R U . . .
H19B H 0.6468 0.6708 0.2389 0.031 Uiso 1 1 calc R U . . .
H19C H 0.5838 0.6981 0.2971 0.031 Uiso 1 1 calc R U . . .
C17 C 0.63613(7) 0.40262(9) 0.23185(4) 0.01766(17) Uani 1 1 d . . . . .
H17A H 0.6549 0.3105 0.2483 0.026 Uiso 1 1 calc R U . . .
H17B H 0.6918 0.4389 0.2108 0.026 Uiso 1 1 calc R U . . .
H17C H 0.5698 0.3998 0.1991 0.026 Uiso 1 1 calc R U . . .
C9 C 1.08271(7) 0.12271(10) 0.29858(5) 0.01875(17) Uani 1 1 d . . . . .
H9A H 1.1274 0.2026 0.3112 0.028 Uiso 1 1 calc R U . . .
H9B H 1.0720 0.1090 0.2503 0.028 Uiso 1 1 calc R U . . .
H9C H 1.1168 0.0422 0.3216 0.028 Uiso 1 1 calc R U . . .
C22 C 0.40634(8) 0.13134(9) 0.42508(5) 0.01954(18) Uani 1 1 d . . . . .
H22A H 0.3443 0.1502 0.3903 0.029 Uiso 1 1 calc R U . . .
H22B H 0.3871 0.0694 0.4581 0.029 Uiso 1 1 calc R U . . .
H22C H 0.4609 0.0891 0.4051 0.029 Uiso 1 1 calc R U . . .
C1 C 0.68275(7) -0.01155(9) 0.38325(5) 0.02052(18) Uani 1 1 d . . . . .
H1AA H 0.6847 -0.0100 0.4313 0.031 Uiso 0.9567(12) 1 calc R U P A 1
H1AB H 0.7370 -0.0736 0.3738 0.031 Uiso 0.9567(12) 1 calc R U P A 1
H1AC H 0.6135 -0.0427 0.3598 0.031 Uiso 0.9567(12) 1 calc R U P A 1
H1BD H 0.6179 -0.0515 0.3922 0.031 Uiso 0.0433(12) 1 calc R U P A 2
H1BE H 0.7420 -0.0721 0.4002 0.031 Uiso 0.0433(12) 1 calc R U P A 2
H1BF H 0.6762 0.0005 0.3351 0.031 Uiso 0.0433(12) 1 calc R U P A 2
P1B P 0.7028(5) 0.1345(7) 0.4199(4) 0.0285(18) Uani 0.0433(12) 1 d . . P A 2

loop_
_atom_site_aniso_label
_atom_site_aniso_U_11
_atom_site_aniso_U_22
_atom_site_aniso_U_33
_atom_site_aniso_U_23
_atom_site_aniso_U_13
_atom_site_aniso_U_12
P1A 0.00874(11) 0.01143(12) 0.01090(11) -0.00033(7) 0.00106(8) 0.00113(7)
N5 0.0110(3) 0.0137(3) 0.0142(3) 0.0028(2) 0.0032(2) 0.0029(2)
N2 0.0089(3) 0.0148(3) 0.0120(3) -0.0012(2) 0.0025(2) 0.0004(2)
N6 0.0107(3) 0.0124(3) 0.0144(3) 0.0015(2) 0.0039(2) 0.0020(2)
N3 0.0096(3) 0.0153(3) 0.0115(3) -0.0019(2) 0.0011(2) 0.0015(2)
N4 0.0108(3) 0.0141(3) 0.0169(3) 0.0005(2) 0.0024(2) 0.0016(2)
N1 0.0107(3) 0.0179(3) 0.0142(3) 0.0014(3) 0.0015(2) 0.0007(3)
C5 0.0097(3) 0.0122(3) 0.0114(3) -0.0010(3) 0.0015(3) -0.0012(3)
C2 0.0113(3) 0.0101(3) 0.0109(3) 0.0007(3) 0.0025(3) 0.0011(3)
C8 0.0136(3) 0.0149(4) 0.0119(3) -0.0001(3) 0.0050(3) 0.0013(3)
C4 0.0100(3) 0.0182(4) 0.0160(4) -0.0019(3) 0.0002(3) 0.0015(3)
C10 0.0174(4) 0.0182(4) 0.0155(4) -0.0049(3) 0.0050(3) -0.0002(3)
C23 0.0179(4) 0.0178(4) 0.0228(4) -0.0004(3) 0.0111(3) 0.0015(3)
C14 0.0202(4) 0.0169(4) 0.0157(4) 0.0030(3) 0.0038(3) -0.0007(3)
C11 0.0215(4) 0.0183(4) 0.0173(4) 0.0054(3) 0.0074(3) 0.0041(3)
C13 0.0206(4) 0.0238(4) 0.0139(4) -0.0051(3) 0.0012(3) -0.0023(3)
C18 0.0143(4) 0.0167(4) 0.0166(4) 0.0010(3) 0.0014(3) -0.0028(3)
C20 0.0141(4) 0.0123(3) 0.0156(4) 0.0001(3) 0.0062(3) -0.0001(3)
C12 0.0140(3) 0.0139(4) 0.0104(3) -0.0007(3) 0.0027(3) 0.0009(3)
C3 0.0093(3) 0.0177(4) 0.0180(4) -0.0027(3) 0.0027(3) -0.0010(3)
C16 0.0134(3) 0.0136(3) 0.0129(3) 0.0022(3) 0.0029(3) 0.0000(3)
C7 0.0125(3) 0.0187(4) 0.0189(4) 0.0021(3) 0.0037(3) 0.0052(3)
C15 0.0199(4) 0.0161(4) 0.0165(4) -0.0001(3) 0.0057(3) 0.0057(3)
C21 0.0191(4) 0.0226(4) 0.0155(4) 0.0041(3) 0.0044(3) 0.0025(3)
C6 0.0169(4) 0.0188(4) 0.0198(4) 0.0052(3) 0.0061(3) 0.0078(3)
C19 0.0219(4) 0.0162(4) 0.0232(4) 0.0077(3) 0.0045(3) 0.0021(3)
C17 0.0202(4) 0.0201(4) 0.0132(4) 0.0003(3) 0.0047(3) 0.0003(3)
C9 0.0158(4) 0.0244(4) 0.0182(4) -0.0003(3) 0.0087(3) 0.0021(3)
C22 0.0213(4) 0.0144(4) 0.0252(4) -0.0033(3) 0.0100(3) -0.0038(3)
C1 0.0181(4) 0.0129(4) 0.0316(5) 0.0011(3) 0.0074(3) 0.0006(3)
P1B 0.022(3) 0.030(3) 0.033(3) 0.008(3) 0.005(2) 0.000(2)

loop_
_atom_type_symbol
_atom_type_description
_atom_type_scat_dispersion_real
_atom_type_scat_dispersion_imag
_atom_type_scat_source
C C 0.0033 0.0016 'International Tables Vol C Tables 4.2.6.8 and 6.1.1.4'
H H 0.0000 0.0000 'International Tables Vol C Tables 4.2.6.8 and 6.1.1.4'
N N 0.0061 0.0033 'International Tables Vol C Tables 4.2.6.8 and 6.1.1.4'
P P 0.1023 0.0942 'International Tables Vol C Tables 4.2.6.8 and 6.1.1.4'

loop_
_geom_angle_atom_site_label_1
_geom_angle_atom_site_label_2
_geom_angle_atom_site_label_3
_geom_angle
_geom_angle_site_symmetry_1
_geom_angle_site_symmetry_3
_geom_angle_publ_flag
N4 P1A C1 97.03(4) . . ?
N1 P1A N4 100.23(4) . . ?
N1 P1A C1 97.88(4) . . ?
C5 N5 C16 125.73(7) . . ?
C5 N5 C6 109.09(7) . . ?
C6 N5 C16 118.70(7) . . ?
C2 N2 C8 122.82(7) . . ?
C2 N2 C3 107.75(6) . . ?
C3 N2 C8 117.50(7) . . ?
C5 N6 C20 123.02(7) . . ?
C5 N6 C7 107.88(7) . . ?
C7 N6 C20 119.43(7) . . ?
C2 N3 C4 108.07(6) . . ?
C2 N3 C12 121.86(7) . . ?
C4 N3 C12 119.84(7) . . ?
C5 N4 P1A 137.37(7) . . ?
C5 N4 P1B 169.1(3) . . ?
C2 N1 P1A 146.86(7) . . ?
C2 N1 P1B 154.5(2) . . ?
N5 C5 N6 107.14(7) . . ?
N4 C5 N5 133.27(8) . . ?
N4 C5 N6 119.58(7) . . ?
N3 C2 N2 107.18(7) . . ?
N1 C2 N2 132.03(8) . . ?
N1 C2 N3 120.73(7) . . ?
N2 C8 C10 110.23(7) . . ?
N2 C8 C11 110.45(7) . . ?
N2 C8 C9 108.96(7) . . ?
C10 C8 C11 111.13(7) . . ?
C10 C8 C9 107.24(7) . . ?
C11 C8 C9 108.74(7) . . ?
N3 C4 H4A 111.7 . . ?
N3 C4 H4B 111.7 . . ?
N3 C4 C3 100.42(6) . . ?
H4A C4 H4B 109.5 . . ?
C3 C4 H4A 111.7 . . ?
C3 C4 H4B 111.7 . . ?
C8 C10 H10A 109.5 . . ?
C8 C10 H10B 109.5 . . ?
C8 C10 H10C 109.5 . . ?
H10A C10 H10B 109.5 . . ?
H10A C10 H10C 109.5 . . ?
H10B C10 H10C 109.5 . . ?
H23A C23 H23B 109.5 . . ?
H23A C23 H23C 109.5 . . ?
H23B C23 H23C 109.5 . . ?
C20 C23 H23A 109.5 . . ?
C20 C23 H23B 109.5 . . ?
C20 C23 H23C 109.5 . . ?
H14A C14 H14B 109.5 . . ?
H14A C14 H14C 109.5 . . ?
H14B C14 H14C 109.5 . . ?
C12 C14 H14A 109.5 . . ?
C12 C14 H14B 109.5 . . ?
C12 C14 H14C 109.5 . . ?
C8 C11 H11A 109.5 . . ?
C8 C11 H11B 109.5 . . ?
C8 C11 H11C 109.5 . . ?
H11A C11 H11B 109.5 . . ?
H11A C11 H11C 109.5 . . ?
H11B C11 H11C 109.5 . . ?
H13A C13 H13B 109.5 . . ?
H13A C13 H13C 109.5 . . ?
H13B C13 H13C 109.5 . . ?
C12 C13 H13A 109.5 . . ?
C12 C13 H13B 109.5 . . ?
C12 C13 H13C 109.5 . . ?
H18A C18 H18B 109.5 . . ?
H18A C18 H18C 109.5 . . ?
H18B C18 H18C 109.5 . . ?
C16 C18 H18A 109.5 . . ?
C16 C18 H18B 109.5 . . ?
C16 C18 H18C 109.5 . . ?
N6 C20 C23 107.67(7) . . ?
N6 C20 C21 110.33(7) . . ?
N6 C20 C22 111.42(7) . . ?
C21 C20 C23 106.92(7) . . ?
C22 C20 C23 109.38(7) . . ?
C22 C20 C21 110.95(7) . . ?
N3 C12 C14 111.44(7) . . ?
N3 C12 C13 107.75(7) . . ?
N3 C12 C15 110.08(7) . . ?
C14 C12 C13 109.44(7) . . ?
C15 C12 C14 110.67(7) . . ?
C15 C12 C13 107.32(7) . . ?
N2 C3 C4 102.14(6) . . ?
N2 C3 H3A 111.3 . . ?
N2 C3 H3B 111.3 . . ?
C4 C3 H3A 111.3 . . ?
C4 C3 H3B 111.3 . . ?
H3A C3 H3B 109.2 . . ?
N5 C16 C18 110.87(6) . . ?
N5 C16 C19 109.62(7) . . ?
N5 C16 C17 109.76(7) . . ?
C18 C16 C19 106.84(7) . . ?
C17 C16 C18 112.55(7) . . ?
C17 C16 C19 107.06(7) . . ?
N6 C7 H7A 111.5 . . ?
N6 C7 H7B 111.5 . . ?
N6 C7 C6 101.18(7) . . ?
H7A C7 H7B 109.4 . . ?
C6 C7 H7A 111.5 . . ?
C6 C7 H7B 111.5 . . ?
C12 C15 H15A 109.5 . . ?
C12 C15 H15B 109.5 . . ?
C12 C15 H15C 109.5 . . ?
H15A C15 H15B 109.5 . . ?
H15A C15 H15C 109.5 . . ?
H15B C15 H15C 109.5 . . ?
C20 C21 H21A 109.5 . . ?
C20 C21 H21B 109.5 . . ?
C20 C21 H21C 109.5 . . ?
H21A C21 H21B 109.5 . . ?
H21A C21 H21C 109.5 . . ?
H21B C21 H21C 109.5 . . ?
N5 C6 C7 102.44(7) . . ?
N5 C6 H6A 111.3 . . ?
N5 C6 H6B 111.3 . . ?
C7 C6 H6A 111.3 . . ?
C7 C6 H6B 111.3 . . ?
H6A C6 H6B 109.2 . . ?
C16 C19 H19A 109.5 . . ?
C16 C19 H19B 109.5 . . ?
C16 C19 H19C 109.5 . . ?
H19A C19 H19B 109.5 . . ?
H19A C19 H19C 109.5 . . ?
H19B C19 H19C 109.5 . . ?
C16 C17 H17A 109.5 . . ?
C16 C17 H17B 109.5 . . ?
C16 C17 H17C 109.5 . . ?
H17A C17 H17B 109.5 . . ?
H17A C17 H17C 109.5 . . ?
H17B C17 H17C 109.5 . . ?
C8 C9 H9A 109.5 . . ?
C8 C9 H9B 109.5 . . ?
C8 C9 H9C 109.5 . . ?
H9A C9 H9B 109.5 . . ?
H9A C9 H9C 109.5 . . ?
H9B C9 H9C 109.5 . . ?
C20 C22 H22A 109.5 . . ?
C20 C22 H22B 109.5 . . ?
C20 C22 H22C 109.5 . . ?
H22A C22 H22B 109.5 . . ?
H22A C22 H22C 109.5 . . ?
H22B C22 H22C 109.5 . . ?
P1A C1 H1AA 109.5 . . ?
P1A C1 H1AB 109.5 . . ?
P1A C1 H1AC 109.5 . . ?
H1AA C1 H1AB 109.5 . . ?
H1AA C1 H1AC 109.5 . . ?
H1AB C1 H1AC 109.5 . . ?
H1BD C1 H1BE 109.5 . . ?
H1BD C1 H1BF 109.5 . . ?
H1BE C1 H1BF 109.5 . . ?
P1B C1 H1BD 109.5 . . ?
P1B C1 H1BE 109.5 . . ?
P1B C1 H1BF 109.5 . . ?
N4 P1B N1 107.2(4) . . ?
N4 P1B C1 111.4(4) . . ?
N1 P1B C1 110.4(4) . . ?

loop_
_geom_bond_atom_site_label_1
_geom_bond_atom_site_label_2
_geom_bond_distance
_geom_bond_site_symmetry_2
_geom_bond_publ_flag
P1A N4 1.6824(8) . ?
P1A N1 1.6700(8) . ?
P1A C1 1.8444(9) . ?
N5 C5 1.3992(10) . ?
N5 C16 1.4967(10) . ?
N5 C6 1.4674(11) . ?
N2 C2 1.4128(10) . ?
N2 C8 1.4932(11) . ?
N2 C3 1.4642(10) . ?
N6 C5 1.4066(10) . ?
N6 C20 1.4869(11) . ?
N6 C7 1.4575(10) . ?
N3 C2 1.4065(10) . ?
N3 C4 1.4588(10) . ?
N3 C12 1.4871(10) . ?
N4 C5 1.2806(10) . ?
N4 P1B 1.583(7) . ?
N1 C2 1.2672(10) . ?
N1 P1B 1.613(7) . ?
C8 C10 1.5314(12) . ?
C8 C11 1.5320(12) . ?
C8 C9 1.5372(12) . ?
C4 H4A 0.9900 . ?
C4 H4B 0.9900 . ?
C4 C3 1.5106(12) . ?
C10 H10A 0.9800 . ?
C10 H10B 0.9800 . ?
C10 H10C 0.9800 . ?
C23 H23A 0.9800 . ?
C23 H23B 0.9800 . ?
C23 H23C 0.9800 . ?
C23 C20 1.5340(11) . ?
C14 H14A 0.9800 . ?
C14 H14B 0.9800 . ?
C14 H14C 0.9800 . ?
C14 C12 1.5313(12) . ?
C11 H11A 0.9800 . ?
C11 H11B 0.9800 . ?
C11 H11C 0.9800 . ?
C13 H13A 0.9800 . ?
C13 H13B 0.9800 . ?
C13 H13C 0.9800 . ?
C13 C12 1.5334(12) . ?
C18 H18A 0.9800 . ?
C18 H18B 0.9800 . ?
C18 H18C 0.9800 . ?
C18 C16 1.5337(12) . ?
C20 C21 1.5324(12) . ?
C20 C22 1.5315(12) . ?
C12 C15 1.5309(12) . ?
C3 H3A 0.9900 . ?
C3 H3B 0.9900 . ?
C16 C19 1.5398(12) . ?
C16 C17 1.5309(12) . ?
C7 H7A 0.9900 . ?
C7 H7B 0.9900 . ?
C7 C6 1.5116(13) . ?
C15 H15A 0.9800 . ?
C15 H15B 0.9800 . ?
C15 H15C 0.9800 . ?
C21 H21A 0.9800 . ?
C21 H21B 0.9800 . ?
C21 H21C 0.9800 . ?
C6 H6A 0.9900 . ?
C6 H6B 0.9900 . ?
C19 H19A 0.9800 . ?
C19 H19B 0.9800 . ?
C19 H19C 0.9800 . ?
C17 H17A 0.9800 . ?
C17 H17B 0.9800 . ?
C17 H17C 0.9800 . ?
C9 H9A 0.9800 . ?
C9 H9B 0.9800 . ?
C9 H9C 0.9800 . ?
C22 H22A 0.9800 . ?
C22 H22B 0.9800 . ?
C22 H22C 0.9800 . ?
C1 H1AA 0.9800 . ?
C1 H1AB 0.9800 . ?
C1 H1AC 0.9800 . ?
C1 H1BD 0.9800 . ?
C1 H1BE 0.9800 . ?
C1 H1BF 0.9800 . ?
C1 P1B 1.617(8) . ?

loop_
_geom_torsion_atom_site_label_1
_geom_torsion_atom_site_label_2
_geom_torsion_atom_site_label_3
_geom_torsion_atom_site_label_4
_geom_torsion
_geom_torsion_site_symmetry_1
_geom_torsion_site_symmetry_2
_geom_torsion_site_symmetry_3
_geom_torsion_site_symmetry_4
_geom_torsion_publ_flag
P1A N4 C5 N5 -9.25(16) . . . . ?
P1A N4 C5 N6 169.72(7) . . . . ?
P1A N4 P1B N1 56.7(3) . . . . ?
P1A N4 P1B C1 -64.1(4) . . . . ?
P1A N1 C2 N2 -15.01(19) . . . . ?
P1A N1 C2 N3 168.23(9) . . . . ?
P1A N1 P1B N4 -57.6(3) . . . . ?
P1A N1 P1B C1 63.9(3) . . . . ?
P1A C1 P1B N4 60.1(3) . . . . ?
P1A C1 P1B N1 -58.8(3) . . . . ?
N6 C7 C6 N5 32.54(8) . . . . ?
N3 C4 C3 N2 -36.63(8) . . . . ?
N4 P1A N1 C2 -160.05(12) . . . . ?
N4 P1A N1 P1B 50.5(3) . . . . ?
N4 P1A C1 P1B -49.9(3) . . . . ?
N1 P1A N4 C5 116.75(9) . . . . ?
N1 P1A N4 P1B -51.6(3) . . . . ?
N1 P1A C1 P1B 51.5(3) . . . . ?
C5 N5 C16 C18 -38.38(11) . . . . ?
C5 N5 C16 C19 -156.10(8) . . . . ?
C5 N5 C16 C17 86.58(9) . . . . ?
C5 N5 C6 C7 -21.56(9) . . . . ?
C5 N6 C20 C23 177.55(7) . . . . ?
C5 N6 C20 C21 61.21(10) . . . . ?
C5 N6 C20 C22 -62.51(10) . . . . ?
C5 N6 C7 C6 -33.76(9) . . . . ?
C5 N4 P1B N1 -77.1(15) . . . . ?
C5 N4 P1B C1 162.1(10) . . . . ?
C2 N2 C8 C10 -76.79(9) . . . . ?
C2 N2 C8 C11 46.40(10) . . . . ?
C2 N2 C8 C9 165.79(7) . . . . ?
C2 N2 C3 C4 28.02(8) . . . . ?
C2 N3 C4 C3 33.97(8) . . . . ?
C2 N3 C12 C14 58.06(10) . . . . ?
C2 N3 C12 C13 178.14(7) . . . . ?
C2 N3 C12 C15 -65.12(10) . . . . ?
C2 N1 P1B N4 162.5(3) . . . . ?
C2 N1 P1B C1 -76.0(8) . . . . ?
C8 N2 C2 N3 -148.98(7) . . . . ?
C8 N2 C2 N1 33.92(13) . . . . ?
C8 N2 C3 C4 171.96(7) . . . . ?
C4 N3 C2 N2 -17.55(9) . . . . ?
C4 N3 C2 N1 159.94(8) . . . . ?
C4 N3 C12 C14 -82.96(9) . . . . ?
C4 N3 C12 C13 37.11(10) . . . . ?
C4 N3 C12 C15 153.85(7) . . . . ?
C20 N6 C5 N5 166.96(7) . . . . ?
C20 N6 C5 N4 -12.26(12) . . . . ?
C20 N6 C7 C6 179.15(7) . . . . ?
C12 N3 C2 N2 -162.53(7) . . . . ?
C12 N3 C2 N1 14.96(12) . . . . ?
C12 N3 C4 C3 179.78(7) . . . . ?
C3 N2 C2 N3 -7.40(9) . . . . ?
C3 N2 C2 N1 175.51(9) . . . . ?
C3 N2 C8 C10 145.07(7) . . . . ?
C3 N2 C8 C11 -91.74(9) . . . . ?
C3 N2 C8 C9 27.64(10) . . . . ?
C16 N5 C5 N6 152.05(7) . . . . ?
C16 N5 C5 N4 -28.89(14) . . . . ?
C16 N5 C6 C7 -174.92(7) . . . . ?
C7 N6 C5 N5 21.31(9) . . . . ?
C7 N6 C5 N4 -157.91(8) . . . . ?
C7 N6 C20 C23 -40.52(10) . . . . ?
C7 N6 C20 C21 -156.86(7) . . . . ?
C7 N6 C20 C22 79.42(9) . . . . ?
C6 N5 C5 N6 1.02(9) . . . . ?
C6 N5 C5 N4 -179.91(9) . . . . ?
C6 N5 C16 C18 110.16(8) . . . . ?
C6 N5 C16 C19 -7.55(10) . . . . ?
C6 N5 C16 C17 -124.88(8) . . . . ?
C1 P1A N4 C5 -143.89(9) . . . . ?
C1 P1A N4 P1B 47.8(3) . . . . ?
C1 P1A N1 C2 101.29(13) . . . . ?
C1 P1A N1 P1B -48.2(3) . . . . ?
P1B N4 C5 N5 116.4(13) . . . . ?
P1B N4 C5 N6 -64.6(14) . . . . ?
P1B N1 C2 N2 101.5(7) . . . . ?
P1B N1 C2 N3 -75.3(7) . . . . ?
